data_4112322
loop_
_publ_author_name
'Vladimir V. Grushin'
'William J. Marshall'

_publ_section_title
;
 The Fluoro Analogue of Wilkinson's Catalyst and Unexpected Ph-Cl
 Activation
;
_journal_name_full 'Journal of the American Chemical Society'
_journal_page_first 3068
_journal_page_last 3069
_journal_paper_doi 10.1021/ja049844z
_journal_volume 126
_journal_year 2004
_chemical_formula_sum 'C54 H45 F P3 Rh'
_chemical_formula_weight 908.72
_chemical_name_systematic
;
 ?
;
_space_group_IT_number 14
_symmetry_cell_setting monoclinic
_symmetry_space_group_name_Hall '-P 2ybc'
_symmetry_space_group_name_H-M 'P 1 21/c 1'
_atom_sites_solution_hydrogens geom
_atom_sites_solution_primary direct
_atom_sites_solution_secondary difmap
_audit_creation_method SHELXL-97
_cell_angle_alpha 90.00
_cell_angle_beta 108.449(5)
_cell_angle_gamma 90.00
_cell_formula_units_Z 4
_cell_length_a 12.271(4)
_cell_length_b 22.171(6)
_cell_length_c 16.232(5)
_cell_measurement_temperature 293(2)
_cell_volume 4189(2)
_computing_cell_refinement 'Bruker XSCANS'
_computing_data_collection 'Bruker XSCANS'
_computing_data_reduction 'Bruker SHELXTL'
_computing_molecular_graphics 'Bruker SHELXTL'
_computing_publication_material 'Bruker SHELXTL'
_computing_structure_refinement 'SHELXL-97 (Sheldrick, 1997)'
_computing_structure_solution 'SHELXS-97 (Sheldrick, 1990)'
_diffrn_ambient_temperature 293(2)
_diffrn_measured_fraction_theta_full 0.937
_diffrn_measured_fraction_theta_max 0.937
_diffrn_measurement_device_type 'Bruker P4'
_diffrn_measurement_method '\w scans'
_diffrn_radiation_monochromator graphite
_diffrn_radiation_source 'fine-focus sealed tube'
_diffrn_radiation_type MoK\a
_diffrn_radiation_wavelength 0.71073
_diffrn_reflns_av_R_equivalents 0.0000
_diffrn_reflns_av_sigmaI/netI 0.2254
_diffrn_reflns_limit_h_max 15
_diffrn_reflns_limit_h_min -15
_diffrn_reflns_limit_k_max 29
_diffrn_reflns_limit_k_min -29
_diffrn_reflns_limit_l_max 21
_diffrn_reflns_limit_l_min -21
_diffrn_reflns_number 59179
_diffrn_reflns_theta_full 28.55
_diffrn_reflns_theta_max 28.55
_diffrn_reflns_theta_min 1.61
_exptl_absorpt_coefficient_mu 0.565
_exptl_absorpt_correction_type none
_exptl_crystal_colour gold
_exptl_crystal_density_diffrn 1.441
_exptl_crystal_density_meas multirun
_exptl_crystal_description plate
_exptl_crystal_F_000 1872
_exptl_crystal_size_max .06
_exptl_crystal_size_mid .25
_exptl_crystal_size_min .25
_refine_diff_density_max 2.972
_refine_diff_density_min -2.088
_refine_diff_density_rms 0.235
_refine_ls_extinction_method none
_refine_ls_goodness_of_fit_ref 0.829
_refine_ls_hydrogen_treatment mixed
_refine_ls_matrix_type full
_refine_ls_number_parameters 536
_refine_ls_number_reflns 59192
_refine_ls_number_restraints 0
_refine_ls_restrained_S_all 0.829
_refine_ls_R_factor_all 0.1618
_refine_ls_R_factor_gt 0.0821
_refine_ls_shift/su_max 0.007
_refine_ls_shift/su_mean 0.000
_refine_ls_structure_factor_coef Fsqd
_refine_ls_weighting_details 'calc w=1/[\s^2^(Fo^2^)+(0.0970P)^2^+0.0000P] where P=(Fo^2^+2Fc^2^)/3'
_refine_ls_weighting_scheme calc
_refine_ls_wR_factor_gt 0.1905
_refine_ls_wR_factor_ref 0.2162
_reflns_number_gt 25612
_reflns_number_total 59192
_reflns_threshold_expression >2sigma(I)
_cod_data_source_file ja049844zsi20040115_093340.cif
_cod_data_source_block 03320
_cod_database_code 4112322

loop_
_symmetry_equiv_pos_as_xyz
'x, y, z'
'-x, y+1/2, -z+1/2'
'-x, -y, -z'
'x, -y-1/2, z-1/2'

loop_
_atom_site_label
_atom_site_type_symbol
_atom_site_fract_x
_atom_site_fract_y
_atom_site_fract_z
_atom_site_U_iso_or_equiv
_atom_site_adp_type
_atom_site_occupancy
_atom_site_symmetry_multiplicity
_atom_site_calc_flag
_atom_site_refinement_flags
Rh1 Rh 0.50644(3) 0.101515(11) 0.22304(2) 0.01633(13) Uani 1 1 d .
P1 P 0.50440(11) 0.17935(4) 0.30593(7) 0.0189(3) Uani 1 1 d .
P2 P 0.70302(8) 0.10312(5) 0.24463(9) 0.0158(3) Uani 1 1 d .
P3 P 0.30976(8) 0.10101(5) 0.15098(9) 0.0155(3) Uani 1 1 d .
F1 F 0.50953(19) 0.01690(8) 0.16986(13) 0.0234(5) Uani 1 1 d .
C1 C 0.5008(5) 0.25535(15) 0.2598(3) 0.0203(9) Uani 1 1 d .
C2 C 0.5073(5) 0.25786(16) 0.1776(3) 0.0237(10) Uani 1 1 d .
H2A H 0.5137 0.2220 0.1497 0.028 Uiso 1 1 calc R
C3 C 0.5049(3) 0.31219(15) 0.1336(3) 0.0222(9) Uani 1 1 d .
H3A H 0.5103 0.3121 0.0778 0.027 Uiso 1 1 calc R
C4 C 0.4946(4) 0.36471(15) 0.1719(3) 0.0263(10) Uani 1 1 d .
H4A H 0.4906 0.4011 0.1425 0.032 Uiso 1 1 calc R
C5 C 0.4899(4) 0.36350(15) 0.2592(3) 0.0230(9) Uiso 1 1 d .
H5A H 0.4849 0.3991 0.2881 0.028 Uiso 1 1 calc R
C6 C 0.4929(4) 0.30986(15) 0.2983(3) 0.0289(11) Uani 1 1 d .
H6A H 0.4895 0.3095 0.3547 0.035 Uiso 1 1 calc R
C7 C 0.6231(3) 0.17847(18) 0.4097(3) 0.0188(12) Uani 1 1 d .
C8 C 0.6536(3) 0.12180(18) 0.4475(3) 0.0228(13) Uani 1 1 d .
H8A H 0.6178 0.0876 0.4181 0.027 Uiso 1 1 calc R
C9 C 0.7369(3) 0.11559(19) 0.5287(3) 0.0253(13) Uani 1 1 d .
H9A H 0.7555 0.0775 0.5531 0.030 Uiso 1 1 calc R
C10 C 0.7917(3) 0.1660(2) 0.5726(4) 0.0338(14) Uani 1 1 d .
H10A H 0.8492 0.1621 0.6258 0.041 Uiso 1 1 calc R
C11 C 0.7602(4) 0.2222(2) 0.5368(4) 0.0344(14) Uani 1 1 d .
H11A H 0.7941 0.2563 0.5677 0.041 Uiso 1 1 calc R
C12 C 0.6789(4) 0.22892(18) 0.4557(4) 0.0246(13) Uani 1 1 d .
H12A H 0.6615 0.2672 0.4316 0.030 Uiso 1 1 calc R
C13 C 0.3884(3) 0.17366(17) 0.3563(3) 0.0194(13) Uani 1 1 d .
C14 C 0.3665(3) 0.11563(18) 0.3797(3) 0.0247(13) Uani 1 1 d .
H14A H 0.4089 0.0837 0.3686 0.030 Uiso 1 1 calc R
C15 C 0.2850(4) 0.1041(2) 0.4185(4) 0.0354(15) Uani 1 1 d .
H15A H 0.2705 0.0648 0.4320 0.042 Uiso 1 1 calc R
C16 C 0.2241(4) 0.15196(19) 0.4375(3) 0.0325(14) Uani 1 1 d .
H16A H 0.1686 0.1449 0.4643 0.039 Uiso 1 1 calc R
C17 C 0.2459(4) 0.20945(19) 0.4167(3) 0.0303(14) Uani 1 1 d .
H17A H 0.2049 0.2413 0.4299 0.036 Uiso 1 1 calc R
C18 C 0.3270(3) 0.22125(18) 0.3768(3) 0.0253(13) Uani 1 1 d .
H18A H 0.3409 0.2607 0.3634 0.030 Uiso 1 1 calc R
C19 C 0.7243(3) 0.10434(17) 0.1372(3) 0.0155(12) Uani 1 1 d .
C20 C 0.6308(4) 0.0968(2) 0.0644(3) 0.0341(13) Uani 1 1 d .
H20A H 0.5579 0.0932 0.0698 0.041 Uiso 1 1 calc R
C21 C 0.6443(4) 0.09452(19) -0.0164(3) 0.0356(14) Uani 1 1 d .
H21A H 0.5806 0.0876 -0.0649 0.043 Uiso 1 1 calc R
C22 C 0.7494(4) 0.10225(19) -0.0267(4) 0.0362(15) Uani 1 1 d .
H22A H 0.7573 0.1008 -0.0817 0.043 Uiso 1 1 calc R
C23 C 0.8420(4) 0.1121(2) 0.0439(4) 0.0441(16) Uani 1 1 d .
H23A H 0.9138 0.1184 0.0376 0.053 Uiso 1 1 calc R
C24 C 0.8292(4) 0.1126(2) 0.1263(4) 0.0327(13) Uani 1 1 d .
H24A H 0.8934 0.1187 0.1747 0.039 Uiso 1 1 calc R
C25 C 0.7849(3) 0.03702(17) 0.3014(3) 0.0187(13) Uani 1 1 d .
C26 C 0.7270(3) -0.00554(18) 0.3338(3) 0.0222(14) Uani 1 1 d .
H26A H 0.6486 -0.0014 0.3243 0.027 Uiso 1 1 calc R
C27 C 0.7857(4) -0.05426(19) 0.3802(3) 0.0280(15) Uani 1 1 d .
H27A H 0.7462 -0.0829 0.4016 0.034 Uiso 1 1 calc R
C28 C 0.9021(4) -0.06091(19) 0.3953(4) 0.0329(15) Uani 1 1 d .
H28A H 0.9414 -0.0933 0.4277 0.039 Uiso 1 1 calc R
C29 C 0.9595(4) -0.01929(18) 0.3621(4) 0.0359(16) Uani 1 1 d .
H29A H 1.0379 -0.0238 0.3715 0.043 Uiso 1 1 calc R
C30 C 0.9019(3) 0.02942(19) 0.3146(4) 0.0307(14) Uani 1 1 d .
H30A H 0.9413 0.0571 0.2916 0.037 Uiso 1 1 calc R
C31 C 0.7960(3) 0.16604(17) 0.2981(3) 0.0178(12) Uani 1 1 d .
C32 C 0.8767(3) 0.16323(18) 0.3800(3) 0.0235(13) Uani 1 1 d .
H32A H 0.8926 0.1264 0.4086 0.028 Uiso 1 1 calc R
C33 C 0.9344(4) 0.2146(2) 0.4200(3) 0.0285(13) Uani 1 1 d .
H33A H 0.9886 0.2120 0.4749 0.034 Uiso 1 1 calc R
C34 C 0.9115(4) 0.2684(2) 0.3790(4) 0.0295(14) Uani 1 1 d .
H34A H 0.9498 0.3027 0.4062 0.035 Uiso 1 1 calc R
C35 C 0.8336(4) 0.27296(19) 0.2987(4) 0.0303(14) Uani 1 1 d .
H35A H 0.8181 0.3104 0.2716 0.036 Uiso 1 1 calc R
C36 C 0.7762(3) 0.22150(18) 0.2565(4) 0.0274(14) Uani 1 1 d .
H36A H 0.7248 0.2245 0.2005 0.033 Uiso 1 1 calc R
C37 C 0.2775(3) 0.09942(17) 0.0330(3) 0.0148(11) Uani 1 1 d .
C38 C 0.3400(3) 0.06060(18) -0.0040(3) 0.0255(12) Uani 1 1 d .
H38A H 0.3959 0.0358 0.0322 0.031 Uiso 1 1 calc R
C39 C 0.3213(4) 0.05825(19) -0.0912(3) 0.0292(12) Uani 1 1 d .
H39A H 0.3637 0.0317 -0.1135 0.035 Uiso 1 1 calc R
C40 C 0.2387(3) 0.09544(18) -0.1476(3) 0.0233(12) Uani 1 1 d .
H40A H 0.2276 0.0949 -0.2070 0.028 Uiso 1 1 calc R
C41 C 0.1751(3) 0.13231(18) -0.1140(3) 0.0226(11) Uani 1 1 d .
H41A H 0.1190 0.1567 -0.1510 0.027 Uiso 1 1 calc R
C42 C 0.1924(3) 0.13427(17) -0.0241(3) 0.0221(12) Uani 1 1 d .
H42A H 0.1465 0.1591 -0.0027 0.027 Uiso 1 1 calc R
C43 C 0.2312(3) 0.03503(16) 0.1685(3) 0.0182(13) Uani 1 1 d .
C44 C 0.2860(3) -0.00705(17) 0.2309(3) 0.0193(12) Uani 1 1 d .
H44A H 0.3639 -0.0030 0.2611 0.023 Uiso 1 1 calc R
C45 C 0.2238(4) -0.05581(18) 0.2486(3) 0.0273(14) Uani 1 1 d .
H45A H 0.2608 -0.0839 0.2908 0.033 Uiso 1 1 calc R
C46 C 0.1082(3) -0.06240(18) 0.2039(3) 0.0241(13) Uani 1 1 d .
H46A H 0.0667 -0.0938 0.2176 0.029 Uiso 1 1 calc R
C47 C 0.0549(3) -0.02234(17) 0.1391(3) 0.0277(14) Uani 1 1 d .
H47A H -0.0222 -0.0273 0.1072 0.033 Uiso 1 1 calc R
C48 C 0.1163(3) 0.02537(17) 0.1215(3) 0.0251(14) Uani 1 1 d .
H48A H 0.0798 0.0519 0.0769 0.030 Uiso 1 1 calc R
C49 C 0.2189(3) 0.16364(16) 0.1634(3) 0.0153(12) Uani 1 1 d .
C50 C 0.1351(3) 0.15890(17) 0.2033(3) 0.0239(13) Uani 1 1 d .
H50A H 0.1196 0.1215 0.2231 0.029 Uiso 1 1 calc R
C51 C 0.0740(4) 0.2091(2) 0.2144(3) 0.0352(15) Uani 1 1 d .
H51A H 0.0179 0.2052 0.2414 0.042 Uiso 1 1 calc R
C52 C 0.0963(4) 0.2652(2) 0.1853(4) 0.0333(16) Uani 1 1 d .
H52A H 0.0547 0.2987 0.1922 0.040 Uiso 1 1 calc R
C53 C 0.1787(4) 0.27089(19) 0.1468(4) 0.0306(15) Uani 1 1 d .
H53A H 0.1946 0.3087 0.1285 0.037 Uiso 1 1 calc R
C54 C 0.2402(3) 0.22068(17) 0.1341(3) 0.0217(13) Uani 1 1 d .
H54A H 0.2954 0.2250 0.1063 0.026 Uiso 1 1 calc R

loop_
_atom_site_aniso_label
_atom_site_aniso_U_11
_atom_site_aniso_U_22
_atom_site_aniso_U_33
_atom_site_aniso_U_23
_atom_site_aniso_U_13
_atom_site_aniso_U_12
Rh1 0.01160(14) 0.01316(13) 0.0233(3) -0.00182(16) 0.0041(2) 0.00012(16)
P1 0.0142(5) 0.0152(4) 0.0273(8) -0.0032(5) 0.0067(8) -0.0011(5)
P2 0.0114(5) 0.0129(5) 0.0213(9) -0.0001(7) 0.0029(6) -0.0002(5)
P3 0.0105(5) 0.0125(5) 0.0230(9) 0.0004(7) 0.0048(6) 0.0000(5)
F1 0.0187(12) 0.0166(10) 0.0320(16) -0.0050(10) 0.0040(15) 0.0051(11)
C1 0.012(2) 0.0170(18) 0.030(3) -0.0045(19) 0.005(3) 0.0008(18)
C2 0.014(2) 0.019(2) 0.039(3) 0.002(2) 0.011(3) 0.0010(19)
C3 0.015(2) 0.024(2) 0.026(3) 0.0072(19) 0.005(3) 0.001(2)
C4 0.025(2) 0.0126(18) 0.036(3) -0.0101(19) 0.002(3) -0.004(2)
C6 0.019(2) 0.023(2) 0.043(3) -0.002(2) 0.008(3) 0.001(2)
C7 0.012(2) 0.020(2) 0.022(4) 0.003(2) 0.002(2) 0.0001(17)
C8 0.012(2) 0.027(2) 0.027(4) 0.002(2) 0.004(2) 0.0029(18)
C9 0.022(2) 0.033(3) 0.019(4) 0.008(3) 0.002(3) 0.0024(19)
C10 0.016(2) 0.058(3) 0.022(4) -0.005(3) -0.002(3) -0.001(2)
C11 0.023(3) 0.041(3) 0.037(4) -0.012(3) 0.006(3) -0.013(2)
C12 0.022(3) 0.018(2) 0.032(4) -0.007(2) 0.006(3) -0.0031(19)
C13 0.016(2) 0.020(2) 0.024(4) -0.005(2) 0.008(2) -0.0007(18)
C14 0.024(2) 0.022(2) 0.030(4) 0.000(2) 0.011(3) 0.0002(19)
C15 0.034(3) 0.032(3) 0.049(4) -0.012(3) 0.025(3) 0.002(2)
C16 0.030(3) 0.039(3) 0.032(4) 0.011(3) 0.016(3) 0.006(2)
C17 0.029(3) 0.029(3) 0.034(4) -0.004(3) 0.012(3) 0.009(2)
C18 0.022(3) 0.018(2) 0.039(4) 0.002(2) 0.014(3) -0.0004(19)
C19 0.015(2) 0.0092(19) 0.024(3) 0.002(2) 0.009(2) 0.0053(18)
C20 0.023(2) 0.052(3) 0.024(3) 0.009(3) 0.002(3) -0.006(2)
C21 0.032(3) 0.035(3) 0.032(4) 0.004(3) -0.002(3) -0.017(2)
C22 0.048(3) 0.024(2) 0.040(4) 0.002(3) 0.020(3) 0.011(3)
C23 0.026(3) 0.060(4) 0.049(4) 0.019(3) 0.016(3) 0.019(2)
C24 0.018(2) 0.053(3) 0.024(3) 0.005(3) 0.002(3) 0.006(2)
C25 0.018(2) 0.015(2) 0.021(4) 0.001(2) 0.002(2) 0.0022(17)
C26 0.018(2) 0.024(2) 0.025(4) -0.001(3) 0.008(3) 0.0079(18)
C27 0.034(3) 0.019(2) 0.029(4) 0.011(3) 0.006(3) -0.005(2)
C28 0.037(3) 0.020(3) 0.034(4) 0.007(3) 0.001(3) 0.012(2)
C29 0.019(2) 0.033(3) 0.052(5) 0.003(3) 0.007(3) 0.013(2)
C30 0.022(3) 0.027(3) 0.044(4) 0.013(3) 0.012(3) 0.006(2)
C31 0.008(2) 0.021(2) 0.023(3) -0.003(2) 0.003(2) 0.0009(17)
C32 0.014(2) 0.031(3) 0.025(4) 0.003(2) 0.006(2) -0.0014(18)
C33 0.019(3) 0.049(3) 0.017(4) -0.009(3) 0.006(3) -0.007(2)
C34 0.019(3) 0.032(3) 0.036(4) -0.024(3) 0.007(3) -0.013(2)
C35 0.025(3) 0.018(2) 0.053(5) -0.004(3) 0.019(3) -0.002(2)
C36 0.016(2) 0.019(2) 0.044(4) -0.001(3) 0.005(3) 0.0016(19)
C37 0.011(2) 0.013(2) 0.019(3) 0.002(2) 0.002(2) -0.0027(18)
C38 0.015(2) 0.022(2) 0.038(4) -0.001(3) 0.007(3) 0.0027(18)
C39 0.028(3) 0.026(2) 0.034(4) -0.009(3) 0.009(3) 0.000(2)
C40 0.023(2) 0.033(3) 0.011(3) -0.008(3) 0.002(2) -0.008(2)
C41 0.023(2) 0.022(2) 0.019(3) -0.001(2) 0.001(3) -0.0012(18)
C42 0.016(2) 0.018(2) 0.035(4) 0.001(2) 0.010(2) -0.0009(18)
C43 0.016(2) 0.014(2) 0.026(4) -0.005(2) 0.007(2) -0.0004(17)
C44 0.017(2) 0.018(2) 0.025(4) -0.002(2) 0.009(3) -0.0016(17)
C45 0.038(3) 0.013(2) 0.031(4) 0.004(2) 0.012(3) 0.002(2)
C46 0.024(3) 0.019(2) 0.032(4) -0.003(2) 0.012(3) -0.0060(19)
C47 0.017(2) 0.022(2) 0.043(4) -0.008(3) 0.007(3) -0.0065(18)
C48 0.022(3) 0.014(2) 0.039(4) 0.004(2) 0.010(3) -0.0014(18)
C49 0.011(2) 0.015(2) 0.016(3) 0.003(2) -0.001(2) 0.0020(16)
C50 0.015(2) 0.018(2) 0.036(4) -0.009(2) 0.003(3) -0.0007(17)
C51 0.024(3) 0.037(3) 0.048(5) -0.012(3) 0.016(3) 0.004(2)
C52 0.027(3) 0.028(3) 0.040(4) -0.014(3) 0.004(3) 0.015(2)
C53 0.027(3) 0.015(2) 0.043(4) -0.002(3) 0.002(3) 0.002(2)
C54 0.021(2) 0.018(2) 0.027(4) -0.002(2) 0.009(2) 0.0012(18)

loop_
_atom_type_symbol
_atom_type_description
_atom_type_scat_dispersion_real
_atom_type_scat_dispersion_imag
_atom_type_scat_source
C C 0.0033 0.0016 'International Tables Vol C Tables 4.2.6.8 and 6.1.1.4'
H H 0.0000 0.0000 'International Tables Vol C Tables 4.2.6.8 and 6.1.1.4'
F F 0.0171 0.0103 'International Tables Vol C Tables 4.2.6.8 and 6.1.1.4'
P P 0.1023 0.0942 'International Tables Vol C Tables 4.2.6.8 and 6.1.1.4'
Rh Rh -1.1178 0.9187 'International Tables Vol C Tables 4.2.6.8 and 6.1.1.4'

loop_
_geom_angle_atom_site_label_1
_geom_angle_atom_site_label_2
_geom_angle_atom_site_label_3
_geom_angle
F1 Rh1 P1 166.90(6)
F1 Rh1 P3 86.50(7)
P1 Rh1 P3 95.79(5)
F1 Rh1 P2 85.51(7)
P1 Rh1 P2 96.21(5)
P3 Rh1 P2 159.71(4)
C1 P1 C7 107.0(2)
C1 P1 C13 108.6(2)
C7 P1 C13 95.21(17)
C1 P1 Rh1 118.32(13)
C7 P1 Rh1 113.12(14)
C13 P1 Rh1 112.08(13)
C31 P2 C19 100.6(2)
C31 P2 C25 102.00(18)
C19 P2 C25 105.4(2)
C31 P2 Rh1 122.86(13)
C19 P2 Rh1 107.95(13)
C25 P2 Rh1 115.93(14)
C43 P3 C37 101.4(2)
C43 P3 C49 102.75(18)
C37 P3 C49 101.1(2)
C43 P3 Rh1 116.20(14)
C37 P3 Rh1 111.91(13)
C49 P3 Rh1 120.82(13)
C2 C1 C6 116.3(4)
C2 C1 P1 115.8(3)
C6 C1 P1 127.9(3)
C1 C2 C3 122.5(4)
C4 C3 C2 120.1(4)
C3 C4 C5 118.6(4)
C6 C5 C4 118.6(3)
C5 C6 C1 123.9(4)
C8 C7 C12 117.9(4)
C8 C7 P1 115.8(3)
C12 C7 P1 126.2(3)
C9 C8 C7 121.2(4)
C10 C9 C8 119.9(4)
C11 C10 C9 119.2(5)
C10 C11 C12 121.4(4)
C11 C12 C7 120.3(4)
C14 C13 C18 118.0(4)
C14 C13 P1 115.1(3)
C18 C13 P1 126.8(3)
C15 C14 C13 122.1(4)
C14 C15 C16 119.0(5)
C17 C16 C15 119.8(5)
C16 C17 C18 121.4(4)
C17 C18 C13 119.6(4)
C24 C19 C20 118.0(5)
C24 C19 P2 123.1(4)
C20 C19 P2 118.9(3)
C19 C20 C21 120.5(5)
C22 C21 C20 121.1(5)
C23 C22 C21 119.4(6)
C22 C23 C24 119.7(5)
C19 C24 C23 121.3(5)
C26 C25 C30 119.2(4)
C26 C25 P2 117.8(3)
C30 C25 P2 123.0(3)
C25 C26 C27 120.0(4)
C28 C27 C26 120.8(4)
C29 C28 C27 119.4(4)
C28 C29 C30 120.6(4)
C29 C30 C25 120.0(4)
C32 C31 C36 118.0(4)
C32 C31 P2 124.6(3)
C36 C31 P2 117.2(3)
C31 C32 C33 121.0(4)
C34 C33 C32 119.9(5)
C33 C34 C35 120.9(5)
C34 C35 C36 120.2(5)
C31 C36 C35 120.0(5)
C42 C37 C38 116.8(5)
C42 C37 P3 123.7(4)
C38 C37 P3 119.5(3)
C39 C38 C37 122.1(4)
C38 C39 C40 120.4(4)
C41 C40 C39 118.8(5)
C40 C41 C42 121.2(4)
C37 C42 C41 120.6(4)
C44 C43 C48 118.1(4)
C44 C43 P3 119.7(3)
C48 C43 P3 122.2(3)
C43 C44 C45 119.9(4)
C46 C45 C44 120.5(4)
C47 C46 C45 119.6(4)
C46 C47 C48 119.7(4)
C47 C48 C43 122.0(4)
C50 C49 C54 118.2(4)
C50 C49 P3 124.3(3)
C54 C49 P3 117.4(3)
C49 C50 C51 120.9(4)
C50 C51 C52 120.2(5)
C53 C52 C51 119.9(5)
C52 C53 C54 120.7(5)
C53 C54 C49 120.1(5)

loop_
_geom_bond_atom_site_label_1
_geom_bond_atom_site_label_2
_geom_bond_distance
Rh1 F1 2.0704(18)
Rh1 P1 2.1932(11)
Rh1 P3 2.3252(12)
Rh1 P2 2.3254(13)
P1 C1 1.839(4)
P1 C7 1.846(4)
P1 C13 1.857(4)
P2 C31 1.837(4)
P2 C19 1.843(5)
P2 C25 1.850(4)
P3 C43 1.823(4)
P3 C37 1.829(5)
P3 C49 1.832(4)
C1 C2 1.362(5)
C1 C6 1.378(4)
C2 C3 1.395(4)
C3 C4 1.344(4)
C4 C5 1.437(5)
C5 C6 1.343(4)
C7 C8 1.396(5)
C7 C12 1.398(5)
C8 C9 1.395(6)
C9 C10 1.381(6)
C10 C11 1.376(6)
C11 C12 1.386(6)
C13 C14 1.391(5)
C13 C18 1.396(5)
C14 C15 1.363(6)
C15 C16 1.387(6)
C16 C17 1.366(6)
C17 C18 1.374(6)
C19 C24 1.367(5)
C19 C20 1.372(6)
C20 C21 1.373(6)
C21 C22 1.363(6)
C22 C23 1.352(6)
C23 C24 1.394(7)
C25 C26 1.381(5)
C25 C30 1.392(5)
C26 C27 1.382(5)
C27 C28 1.379(5)
C28 C29 1.371(6)
C29 C30 1.384(5)
C31 C32 1.385(6)
C31 C36 1.387(5)
C32 C33 1.389(5)
C33 C34 1.351(6)
C34 C35 1.354(7)
C35 C36 1.401(6)
C37 C42 1.390(5)
C37 C38 1.408(6)
C38 C39 1.361(6)
C39 C40 1.399(6)
C40 C41 1.359(6)
C41 C42 1.407(6)
C43 C44 1.385(5)
C43 C48 1.390(5)
C44 C45 1.404(5)
C45 C46 1.382(5)
C46 C47 1.374(6)
C47 C48 1.380(5)
C49 C50 1.382(6)
C49 C54 1.404(5)
C50 C51 1.385(5)
C51 C52 1.388(6)
C52 C53 1.352(7)
C53 C54 1.396(5)

loop_
_geom_torsion_atom_site_label_1
_geom_torsion_atom_site_label_2
_geom_torsion_atom_site_label_3
_geom_torsion_atom_site_label_4
_geom_torsion
F1 Rh1 P1 C1 179.4(3)
P3 Rh1 P1 C1 -81.1(2)
P2 Rh1 P1 C1 82.5(2)
F1 Rh1 P1 C7 53.2(4)
P3 Rh1 P1 C7 152.71(15)
P2 Rh1 P1 C7 -43.69(16)
F1 Rh1 P1 C13 -53.0(4)
P3 Rh1 P1 C13 46.46(15)
P2 Rh1 P1 C13 -149.94(15)
F1 Rh1 P2 C31 -177.9(2)
P1 Rh1 P2 C31 -10.9(2)
P3 Rh1 P2 C31 115.0(2)
F1 Rh1 P2 C19 66.13(14)
P1 Rh1 P2 C19 -126.91(13)
P3 Rh1 P2 C19 -0.98(17)
F1 Rh1 P2 C25 -51.76(19)
P1 Rh1 P2 C25 115.19(18)
P3 Rh1 P2 C25 -118.9(2)
F1 Rh1 P3 C43 51.74(19)
P1 Rh1 P3 C43 -115.32(18)
P2 Rh1 P3 C43 118.7(2)
F1 Rh1 P3 C37 -64.09(15)
P1 Rh1 P3 C37 128.85(14)
P2 Rh1 P3 C37 2.86(18)
F1 Rh1 P3 C49 177.2(2)
P1 Rh1 P3 C49 10.12(19)
P2 Rh1 P3 C49 -115.9(2)
C7 P1 C1 C2 124.9(5)
C13 P1 C1 C2 -133.4(5)
Rh1 P1 C1 C2 -4.2(6)
C7 P1 C1 C6 -54.7(6)
C13 P1 C1 C6 47.0(6)
Rh1 P1 C1 C6 176.2(4)
C6 C1 C2 C3 -0.8(10)
P1 C1 C2 C3 179.6(3)
C1 C2 C3 C4 -0.7(9)
C2 C3 C4 C5 1.9(7)
C3 C4 C5 C6 -1.7(7)
C4 C5 C6 C1 0.3(8)
C2 C1 C6 C5 0.9(9)
P1 C1 C6 C5 -179.4(4)
C1 P1 C7 C8 -168.9(4)
C13 P1 C7 C8 79.9(4)
Rh1 P1 C7 C8 -36.8(4)
C1 P1 C7 C12 15.5(5)
C13 P1 C7 C12 -95.8(4)
Rh1 P1 C7 C12 147.5(4)
C12 C7 C8 C9 0.2(7)
P1 C7 C8 C9 -175.8(4)
C7 C8 C9 C10 -0.7(7)
C8 C9 C10 C11 2.3(7)
C9 C10 C11 C12 -3.4(8)
C10 C11 C12 C7 2.9(8)
C8 C7 C12 C11 -1.3(7)
P1 C7 C12 C11 174.3(4)
C1 P1 C13 C14 168.6(3)
C7 P1 C13 C14 -81.5(4)
Rh1 P1 C13 C14 36.0(4)
C1 P1 C13 C18 -15.1(5)
C7 P1 C13 C18 94.7(4)
Rh1 P1 C13 C18 -147.7(4)
C18 C13 C14 C15 2.5(7)
P1 C13 C14 C15 179.1(4)
C13 C14 C15 C16 -1.9(8)
C14 C15 C16 C17 0.5(8)
C15 C16 C17 C18 0.3(8)
C16 C17 C18 C13 0.4(8)
C14 C13 C18 C17 -1.7(7)
P1 C13 C18 C17 -177.9(4)
C31 P2 C19 C24 42.2(4)
C25 P2 C19 C24 -63.5(4)
Rh1 P2 C19 C24 172.0(3)
C31 P2 C19 C20 -137.7(3)
C25 P2 C19 C20 116.6(3)
Rh1 P2 C19 C20 -7.8(4)
C24 C19 C20 C21 3.3(7)
P2 C19 C20 C21 -176.8(4)
C19 C20 C21 C22 -2.8(8)
C20 C21 C22 C23 0.3(7)
C21 C22 C23 C24 1.6(7)
C20 C19 C24 C23 -1.4(7)
P2 C19 C24 C23 178.7(4)
C22 C23 C24 C19 -1.1(7)
C31 P2 C25 C26 130.3(4)
C19 P2 C25 C26 -125.1(4)
Rh1 P2 C25 C26 -5.8(5)
C31 P2 C25 C30 -47.9(5)
C19 P2 C25 C30 56.7(5)
Rh1 P2 C25 C30 176.0(4)
C30 C25 C26 C27 1.4(8)
P2 C25 C26 C27 -176.9(4)
C25 C26 C27 C28 0.3(8)
C26 C27 C28 C29 -1.4(8)
C27 C28 C29 C30 0.7(8)
C28 C29 C30 C25 1.0(8)
C26 C25 C30 C29 -2.0(8)
P2 C25 C30 C29 176.2(4)
C19 P2 C31 C32 -131.1(4)
C25 P2 C31 C32 -22.7(4)
Rh1 P2 C31 C32 109.3(3)
C19 P2 C31 C36 55.0(4)
C25 P2 C31 C36 163.4(4)
Rh1 P2 C31 C36 -64.6(4)
C36 C31 C32 C33 1.3(7)
P2 C31 C32 C33 -172.5(3)
C31 C32 C33 C34 0.3(7)
C32 C33 C34 C35 -0.6(7)
C33 C34 C35 C36 -0.7(7)
C32 C31 C36 C35 -2.6(6)
P2 C31 C36 C35 171.7(3)
C34 C35 C36 C31 2.3(7)
C43 P3 C37 C42 98.3(3)
C49 P3 C37 C42 -7.3(4)
Rh1 P3 C37 C42 -137.2(3)
C43 P3 C37 C38 -80.9(3)
C49 P3 C37 C38 173.5(3)
Rh1 P3 C37 C38 43.6(3)
C42 C37 C38 C39 2.0(6)
P3 C37 C38 C39 -178.8(3)
C37 C38 C39 C40 0.7(7)
C38 C39 C40 C41 -2.2(6)
C39 C40 C41 C42 1.1(6)
C38 C37 C42 C41 -3.1(6)
P3 C37 C42 C41 177.7(3)
C40 C41 C42 C37 1.6(6)
C37 P3 C43 C44 130.2(4)
C49 P3 C43 C44 -125.6(4)
Rh1 P3 C43 C44 8.6(5)
C37 P3 C43 C48 -50.4(4)
C49 P3 C43 C48 53.8(5)
Rh1 P3 C43 C48 -172.0(4)
C48 C43 C44 C45 -3.6(7)
P3 C43 C44 C45 175.8(4)
C43 C44 C45 C46 0.3(8)
C44 C45 C46 C47 2.8(7)
C45 C46 C47 C48 -2.4(7)
C46 C47 C48 C43 -1.0(8)
C44 C43 C48 C47 4.0(7)
P3 C43 C48 C47 -175.4(4)
C43 P3 C49 C50 17.9(4)
C37 P3 C49 C50 122.5(4)
Rh1 P3 C49 C50 -113.5(3)
C43 P3 C49 C54 -165.5(4)
C37 P3 C49 C54 -60.9(4)
Rh1 P3 C49 C54 63.1(4)
C54 C49 C50 C51 -0.1(7)
P3 C49 C50 C51 176.5(4)
C49 C50 C51 C52 0.0(7)
C50 C51 C52 C53 -0.6(7)
C51 C52 C53 C54 1.4(8)
C52 C53 C54 C49 -1.5(7)
C50 C49 C54 C53 0.8(6)
P3 C49 C54 C53 -176.0(3)
